data_7037267
loop_
_publ_author_name
'Thiele, G.'
'Donsbach, C.'
'Riedel, R.'
'Marsch, M.'
'Harms, K.'
'Dehnen, S.'

_publ_section_title
;
 Smallest molecular chalcogenidometalate anions of the heaviest metals:
 syntheses, structures, and their interconversion.
;
_journal_issue 14
_journal_name_full 'Dalton transactions (Cambridge, England : 2003)'
_journal_page_first 5958
_journal_page_last 5967
_journal_paper_doi 10.1039/c5dt03996g
_journal_volume 45
_journal_year 2016
_chemical_formula_moiety 'K6 O2 Se6 Tl2'
_chemical_formula_sum 'K6 O2 Se6 Tl2'
_chemical_formula_weight 1149.10
_space_group_crystal_system triclinic
_space_group_IT_number 2
_space_group_name_Hall '-P 1'
_space_group_name_H-M_alt 'P -1'
_symmetry_space_group_name_Hall '-P 1'
_symmetry_space_group_name_H-M 'P -1'
_audit_creation_date 2015-09-08
_audit_creation_method
;
Olex2 1.2
(compiled 2015.01.26 svn.r3150 for OlexSys, GUI svn.r4998)
;
_audit_update_record
;
2015-10-12 deposited with the CCDC.
2015-11-13 downloaded from the CCDC.
;
_cell_angle_alpha 94.535(10)
_cell_angle_beta 103.250(9)
_cell_angle_gamma 108.831(9)
_cell_formula_units_Z 1
_cell_length_a 7.6343(9)
_cell_length_b 8.3256(10)
_cell_length_c 8.4777(10)
_cell_measurement_temperature 100.0
_cell_volume 489.53(11)
_computing_molecular_graphics 'Olex2 (Dolomanov et al., 2009)'
_computing_publication_material 'Olex2 (Dolomanov et al., 2009)'
_computing_structure_refinement 'ShelXL (Sheldrick, 2008)'
_diffrn_ambient_temperature 100.0
_diffrn_measured_fraction_theta_full 0.805
_diffrn_measured_fraction_theta_max 0.814
_diffrn_measurement_device 'STOE IPDSII'
_diffrn_measurement_method '\w scans'
_diffrn_radiation_monochromator graphite
_diffrn_radiation_probe x-ray
_diffrn_radiation_type MoK\a
_diffrn_radiation_wavelength 0.71073
_diffrn_reflns_av_R_equivalents 0.1028
_diffrn_reflns_av_unetI/netI 0.0785
_diffrn_reflns_Laue_measured_fraction_full 0.805
_diffrn_reflns_Laue_measured_fraction_max 0.814
_diffrn_reflns_limit_h_max 9
_diffrn_reflns_limit_h_min -9
_diffrn_reflns_limit_k_max 10
_diffrn_reflns_limit_k_min -10
_diffrn_reflns_limit_l_max 10
_diffrn_reflns_limit_l_min -10
_diffrn_reflns_number 3592
_diffrn_reflns_point_group_measured_fraction_full 0.805
_diffrn_reflns_point_group_measured_fraction_max 0.814
_diffrn_reflns_theta_full 25.242
_diffrn_reflns_theta_max 26.713
_diffrn_reflns_theta_min 2.503
_exptl_absorpt_coefficient_mu 28.849
_exptl_absorpt_correction_T_max 0.4403
_exptl_absorpt_correction_T_min 0.0607
_exptl_absorpt_correction_type numerical
_exptl_absorpt_process_details 'STOE X-AREA'
_exptl_crystal_colour red
_exptl_crystal_density_diffrn 3.898
_exptl_crystal_description plates
_exptl_crystal_F_000 496
_exptl_crystal_size_max 0.27
_exptl_crystal_size_mid 0.05
_exptl_crystal_size_min 0.03
_refine_diff_density_max 2.872
_refine_diff_density_min -2.399
_refine_diff_density_rms 0.430
_refine_ls_extinction_coef 0.0045(13)
_refine_ls_extinction_expression Fc^*^=kFc[1+0.001xFc^2^\l^3^/sin(2\q)]^-1/4^
_refine_ls_extinction_method 'SHELXL-2014/7 (Sheldrick 2014'
_refine_ls_goodness_of_fit_ref 1.034
_refine_ls_hydrogen_treatment undef
_refine_ls_matrix_type full
_refine_ls_number_parameters 74
_refine_ls_number_reflns 1696
_refine_ls_number_restraints 0
_refine_ls_restrained_S_all 1.034
_refine_ls_R_factor_all 0.0658
_refine_ls_R_factor_gt 0.0600
_refine_ls_shift/su_max 0.001
_refine_ls_shift/su_mean 0.000
_refine_ls_structure_factor_coef Fsqd
_refine_ls_weighting_details 'w=1/[\s^2^(Fo^2^)+(0.1140P)^2^] where P=(Fo^2^+2Fc^2^)/3'
_refine_ls_weighting_scheme calc
_refine_ls_wR_factor_gt 0.1543
_refine_ls_wR_factor_ref 0.1603
_reflns_Friedel_coverage 0.000
_reflns_number_gt 1471
_reflns_number_total 1696
_reflns_threshold_expression 'I > 2\s(I)'
_cod_data_source_file c5dt03996g2.cif
_cod_data_source_block Compound5
_cod_depositor_comments 'Adding full bibliography for 7037263--7037272.cif.'
_cod_database_code 7037267
_shelx_space_group_comment
;
The symmetry employed for this shelxl refinement is uniquely defined
by the following loop, which should always be used as a source of
symmetry information in preference to the above space-group names.
They are only intended as comments.
;
_olex2_refinement_description
;
;
_shelx_shelxl_version_number 2014/7
_olex2_submission_special_instructions 'No special instructions were received'

loop_
_space_group_symop_operation_xyz
'x, y, z'
'-x, -y, -z'

loop_
_atom_site_label
_atom_site_type_symbol
_atom_site_fract_x
_atom_site_fract_y
_atom_site_fract_z
_atom_site_U_iso_or_equiv
_atom_site_adp_type
_atom_site_occupancy
_atom_site_site_symmetry_order
_atom_site_calc_flag
Tl1 Tl 0.03837(7) 0.63687(6) 0.68988(6) 0.0296(3) Uani 1 1 d
Se1 Se 0.3047(2) 0.66876(17) 0.95496(18) 0.0316(4) Uani 1 1 d
Se2 Se 0.2082(2) 0.68366(17) 0.44053(18) 0.0309(4) Uani 1 1 d
Se3 Se -0.1671(2) 0.82714(17) 0.71399(18) 0.0315(4) Uani 1 1 d
O1 O -0.7706(15) 1.1284(13) 0.6736(13) 0.034(2) Uani 1 1 d
K1 K -0.4889(5) 0.9879(4) 0.7549(4) 0.0332(7) Uani 1 1 d
K2 K -0.0543(5) 0.7504(4) 1.0949(4) 0.0347(7) Uani 1 1 d
K3 K -0.5262(5) 0.4645(4) 0.7075(4) 0.0346(7) Uani 1 1 d

loop_
_atom_site_aniso_label
_atom_site_aniso_U_11
_atom_site_aniso_U_22
_atom_site_aniso_U_33
_atom_site_aniso_U_23
_atom_site_aniso_U_13
_atom_site_aniso_U_12
Tl1 0.0313(4) 0.0264(4) 0.0316(4) 0.0039(2) 0.0068(2) 0.0123(2)
Se1 0.0340(8) 0.0274(7) 0.0325(7) 0.0039(5) 0.0057(6) 0.0121(6)
Se2 0.0342(7) 0.0262(7) 0.0322(7) 0.0039(5) 0.0093(6) 0.0103(6)
Se3 0.0326(7) 0.0278(7) 0.0366(8) 0.0063(6) 0.0100(6) 0.0134(6)
O1 0.030(5) 0.036(5) 0.036(5) 0.011(4) 0.002(4) 0.014(4)
K1 0.0345(16) 0.0293(14) 0.0362(16) 0.0045(12) 0.0074(12) 0.0134(12)
K2 0.0400(17) 0.0278(14) 0.0370(16) 0.0054(12) 0.0084(13) 0.0142(13)
K3 0.0354(16) 0.0315(15) 0.0405(17) 0.0078(13) 0.0119(14) 0.0148(13)

loop_
_atom_type_symbol
_atom_type_description
_atom_type_scat_dispersion_real
_atom_type_scat_dispersion_imag
_atom_type_scat_source
K K 0.2009 0.2494 'International Tables Vol C Tables 4.2.6.8 and 6.1.1.4'
O O 0.0106 0.0060 'International Tables Vol C Tables 4.2.6.8 and 6.1.1.4'
Se Se -0.0929 2.2259 'International Tables Vol C Tables 4.2.6.8 and 6.1.1.4'
Tl Tl -2.8358 9.6688 'International Tables Vol C Tables 4.2.6.8 and 6.1.1.4'

loop_
_geom_angle_atom_site_label_1
_geom_angle_atom_site_label_2
_geom_angle_atom_site_label_3
_geom_angle
_geom_angle_site_symmetry_1
_geom_angle_site_symmetry_3
Tl1 Tl1 K1 106.24(6) 2_566 1_655
Tl1 Tl1 K2 155.09(5) 2_566 .
Tl1 Tl1 K2 87.01(5) 2_566 2_567
Tl1 Tl1 K3 69.10(5) 2_566 1_655
Tl1 Tl1 K3 59.76(5) 2_566 2_466
Tl1 Tl1 K3 96.28(5) 2_566 .
Se1 Tl1 Tl1 123.87(4) . 2_566
Se1 Tl1 Se2 107.25(5) . .
Se1 Tl1 Se2 116.66(5) . 2_566
Se1 Tl1 K1 62.38(6) . 1_655
Se1 Tl1 K2 62.62(6) . .
Se1 Tl1 K2 58.46(6) . 2_567
Se1 Tl1 K3 55.73(6) . 1_655
Se1 Tl1 K3 170.13(5) . 2_466
Se1 Tl1 K3 118.48(6) . .
Se2 Tl1 Tl1 47.78(3) . 2_566
Se2 Tl1 Tl1 48.39(3) 2_566 2_566
Se2 Tl1 Se2 96.17(4) 2_566 .
Se2 Tl1 K1 151.36(6) 2_566 1_655
Se2 Tl1 K1 60.16(6) . 1_655
Se2 Tl1 K2 157.12(6) . .
Se2 Tl1 K2 58.38(6) 2_566 2_567
Se2 Tl1 K2 106.70(6) 2_566 .
Se2 Tl1 K2 116.74(6) . 2_567
Se2 Tl1 K3 88.87(6) 2_566 1_655
Se2 Tl1 K3 57.64(5) 2_566 2_466
Se2 Tl1 K3 133.48(6) . .
Se2 Tl1 K3 81.98(5) . 2_466
Se2 Tl1 K3 56.78(6) 2_566 .
Se2 Tl1 K3 62.95(6) . 1_655
Se3 Tl1 Tl1 121.57(4) . 2_566
Se3 Tl1 Se1 114.53(5) . .
Se3 Tl1 Se2 114.15(5) . .
Se3 Tl1 Se2 106.85(5) . 2_566
Se3 Tl1 K1 98.17(6) . 1_655
Se3 Tl1 K2 128.04(6) . 2_567
Se3 Tl1 K2 59.41(6) . .
Se3 Tl1 K3 63.02(6) . 2_466
Se3 Tl1 K3 164.28(6) . 1_655
Se3 Tl1 K3 54.15(6) . .
K1 Tl1 K2 97.85(7) 1_655 .
K1 Tl1 K2 115.34(7) 1_655 2_567
K1 Tl1 K3 66.67(7) 1_655 1_655
K1 Tl1 K3 126.82(7) 1_655 2_466
K1 Tl1 K3 151.32(7) 1_655 .
K2 Tl1 K2 76.86(8) . 2_567
K2 Tl1 K3 110.02(7) . 2_466
K2 Tl1 K3 82.80(7) 2_567 .
K2 Tl1 K3 116.57(7) . 1_655
K2 Tl1 K3 63.28(7) . .
K2 Tl1 K3 60.15(7) 2_567 1_655
K2 Tl1 K3 114.64(7) 2_567 2_466
K3 Tl1 K3 139.98(8) 1_655 .
K3 Tl1 K3 128.86(4) 1_655 2_466
K3 Tl1 K3 51.91(8) . 2_466
Tl1 Se1 K1 123.46(8) . 2_577
Tl1 Se1 K1 75.34(7) . 1_655
Tl1 Se1 K2 75.62(7) . .
Tl1 Se1 K2 80.01(7) . 2_567
Tl1 Se1 K3 84.17(7) . 1_655
Tl1 Se1 K3 155.46(7) . 2_567
K1 Se1 K1 77.17(9) 2_577 1_655
K1 Se1 K2 139.50(9) 2_577 2_567
K1 Se1 K2 110.71(8) 1_655 .
K1 Se1 K2 69.55(8) 2_577 .
K1 Se1 K3 135.80(9) 2_577 1_655
K1 Se1 K3 127.61(9) 1_655 2_567
K1 Se1 K3 75.27(8) 2_577 2_567
K2 Se1 K1 143.33(9) 2_567 1_655
K2 Se1 K2 88.48(8) 2_567 .
K2 Se1 K3 75.72(8) 2_567 2_567
K3 Se1 K1 78.29(8) 1_655 1_655
K3 Se1 K2 154.44(9) 1_655 .
K3 Se1 K2 99.99(9) 2_567 .
K3 Se1 K2 72.52(8) 1_655 2_567
K3 Se1 K3 91.88(9) 1_655 2_567
Tl1 Se2 Tl1 83.83(4) 2_566 .
Tl1 Se2 K1 75.13(6) . 1_655
Tl1 Se2 K1 143.44(7) . 2_576
Tl1 Se2 K1 129.67(7) 2_566 2_576
Tl1 Se2 K1 152.95(7) 2_566 1_655
Tl1 Se2 K2 115.56(8) . 1_554
Tl1 Se2 K2 78.46(7) 2_566 1_554
Tl1 Se2 K3 84.21(6) 2_566 1_655
Tl1 Se2 K3 75.94(6) . 1_655
Tl1 Se2 K3 137.15(7) . 2_566
Tl1 Se2 K3 82.91(6) 2_566 2_566
K1 Se2 K1 75.81(9) 1_655 2_576
K1 Se2 K2 125.92(9) 1_655 1_554
K1 Se2 K3 101.03(9) 1_655 2_566
K1 Se2 K3 116.47(8) 2_576 1_655
K1 Se2 K3 74.44(8) 1_655 1_655
K2 Se2 K1 66.66(8) 1_554 2_576
K2 Se2 K3 157.68(9) 1_554 1_655
K2 Se2 K3 101.31(9) 1_554 2_566
K3 Se2 K1 70.38(8) 2_566 2_576
K3 Se2 K3 62.31(9) 2_566 1_655
Tl1 Se3 K1 167.55(8) . .
Tl1 Se3 K2 78.30(7) . .
Tl1 Se3 K2 119.64(8) . 2_577
Tl1 Se3 K3 86.98(7) . .
Tl1 Se3 K3 80.77(6) . 2_466
K1 Se3 K2 97.01(9) . .
K1 Se3 K2 70.60(8) . 2_577
K1 Se3 K3 94.69(8) . 2_466
K1 Se3 K3 80.71(9) . .
K2 Se3 K2 82.84(8) . 2_577
K2 Se3 K3 77.11(9) . .
K2 Se3 K3 142.99(8) 2_577 2_466
K2 Se3 K3 133.61(8) . 2_466
K3 Se3 K2 142.49(9) . 2_577
K3 Se3 K3 60.81(9) . 2_466
K1 O1 K2 124.7(4) . 2_477
K1 O1 K3 96.5(3) . 1_565
K3 O1 K2 88.0(3) 1_565 2_477
Tl1 K1 K1 97.54(11) 1_455 2_476
Tl1 K1 K1 81.93(9) 1_455 2_477
Tl1 K1 K2 161.34(10) 1_455 2_577
Tl1 K1 K3 114.19(9) 1_455 1_565
Tl1 K1 K3 59.76(6) 1_455 .
Se1 K1 Tl1 42.28(4) 1_455 1_455
Se1 K1 Tl1 125.92(10) 2_577 1_455
Se1 K1 Se1 102.83(9) 2_577 1_455
Se1 K1 Se2 172.20(11) 1_455 2_576
Se1 K1 Se2 161.98(12) 2_577 1_455
Se1 K1 Se2 77.05(7) 2_577 2_576
Se1 K1 K1 133.21(13) 1_455 2_476
Se1 K1 K1 123.23(12) 2_577 2_476
Se1 K1 K1 50.23(7) 1_455 2_477
Se1 K1 K1 52.60(7) 2_577 2_477
Se1 K1 K2 120.47(10) 1_455 2_577
Se1 K1 K2 57.10(8) 2_577 2_577
Se1 K1 K3 133.43(10) 1_455 1_565
Se1 K1 K3 53.78(7) 2_577 1_565
Se1 K1 K3 137.60(11) 2_577 .
Se1 K1 K3 49.93(6) 1_455 .
Se2 K1 Tl1 143.58(10) 2_576 1_455
Se2 K1 Tl1 44.71(5) 1_455 1_455
Se2 K1 Se1 78.39(7) 1_455 1_455
Se2 K1 Se2 104.19(9) 1_455 2_576
Se2 K1 K1 55.37(7) 1_455 2_476
Se2 K1 K1 48.82(7) 2_576 2_476
Se2 K1 K1 125.85(12) 1_455 2_477
Se2 K1 K1 129.10(12) 2_576 2_477
Se2 K1 K2 137.85(11) 1_455 2_577
Se2 K1 K2 52.80(7) 2_576 2_577
Se2 K1 K3 112.31(10) 1_455 1_565
Se2 K1 K3 56.32(7) 1_455 .
Se2 K1 K3 125.29(10) 2_576 .
Se2 K1 K3 52.73(6) 2_576 1_565
Se3 K1 Tl1 110.07(9) . 1_455
Se3 K1 Se1 111.02(10) . 2_577
Se3 K1 Se1 92.35(8) . 1_455
Se3 K1 Se2 86.78(8) . 1_455
Se3 K1 Se2 80.52(8) . 2_576
Se3 K1 K1 79.43(10) . 2_476
Se3 K1 K1 108.43(12) . 2_477
Se3 K1 K2 57.38(8) . 2_577
Se3 K1 K3 50.91(6) . .
Se3 K1 K3 132.00(10) . 1_565
O1 K1 Tl1 72.3(2) . 1_455
O1 K1 Se1 80.8(2) . 2_577
O1 K1 Se1 101.4(2) . 1_455
O1 K1 Se2 81.3(2) . 1_455
O1 K1 Se2 86.3(2) . 2_576
O1 K1 Se3 159.5(3) . .
O1 K1 K1 80.1(2) . 2_476
O1 K1 K1 92.0(3) . 2_477
O1 K1 K2 124.6(2) . 2_577
O1 K1 K3 130.4(2) . .
O1 K1 K3 41.9(2) . 1_565
K1 K1 K1 171.85(17) 2_477 2_476
K1 K1 K3 93.30(10) 2_477 .
K2 K1 K1 89.14(11) 2_577 2_477
K2 K1 K1 93.57(11) 2_577 2_476
K2 K1 K3 104.77(9) 2_577 .
K2 K1 K3 82.83(9) 2_577 1_565
K3 K1 K1 95.41(11) 1_565 2_477
K3 K1 K1 77.34(10) 1_565 2_476
K3 K1 K1 93.43(11) . 2_476
K3 K1 K3 168.54(13) 1_565 .
Tl1 K2 Tl1 103.14(8) . 2_567
Tl1 K2 K1 86.01(8) . 2_577
Tl1 K2 K1 96.68(9) 2_567 2_577
Tl1 K2 K2 168.14(14) 2_567 2_577
Tl1 K2 K2 78.34(9) . 2_577
Tl1 K2 K3 61.85(7) 2_567 2_467
Tl1 K2 K3 62.50(7) . .
Tl1 K2 K3 132.61(10) . 2_467
Tl1 K2 K3 94.70(8) 2_567 .
Se1 K2 Tl1 41.75(5) . .
Se1 K2 Tl1 81.70(7) . 2_567
Se1 K2 Tl1 41.53(4) 2_567 2_567
Se1 K2 Tl1 84.54(8) 2_567 .
Se1 K2 Se1 91.52(8) 2_567 .
Se1 K2 Se2 84.59(8) 2_567 1_556
Se1 K2 Se3 158.53(12) 2_567 2_577
Se1 K2 K1 53.35(7) . 2_577
Se1 K2 K1 132.44(11) 2_567 2_577
Se1 K2 K2 149.53(15) 2_567 2_577
Se1 K2 K2 92.22(10) . 2_577
Se1 K2 K3 53.66(7) 2_567 2_467
Se1 K2 K3 99.48(9) . .
Se1 K2 K3 141.65(10) . 2_467
Se1 K2 K3 53.23(7) 2_567 .
Se2 K2 Tl1 43.16(5) 1_556 2_567
Se2 K2 Tl1 119.50(10) 1_556 .
Se2 K2 Se1 79.37(8) 1_556 .
Se2 K2 Se3 82.09(8) 1_556 2_577
Se2 K2 K1 60.54(8) 1_556 2_577
Se2 K2 K2 125.80(13) 1_556 2_577
Se2 K2 K3 81.54(9) 1_556 2_467
Se2 K2 K3 137.82(10) 1_556 .
Se3 K2 Tl1 42.29(5) . .
Se3 K2 Tl1 137.75(10) . 2_567
Se3 K2 Tl1 116.71(9) 2_577 .
Se3 K2 Tl1 123.95(10) 2_577 2_567
Se3 K2 Se1 102.43(9) 2_577 .
Se3 K2 Se1 80.13(8) . .
Se3 K2 Se1 101.30(10) . 2_567
Se3 K2 Se2 158.81(12) . 1_556
Se3 K2 Se3 97.16(8) . 2_577
Se3 K2 K1 102.32(10) . 2_577
Se3 K2 K1 52.02(7) 2_577 2_577
Se3 K2 K2 47.33(7) 2_577 2_577
Se3 K2 K2 49.83(7) . 2_577
Se3 K2 K3 51.79(7) . .
Se3 K2 K3 118.43(11) . 2_467
Se3 K2 K3 107.49(10) 2_577 2_467
Se3 K2 K3 137.64(11) 2_577 .
O1 K2 Tl1 159.2(2) 2_477 .
O1 K2 Tl1 92.1(2) 2_477 2_567
O1 K2 Se1 157.4(2) 2_477 .
O1 K2 Se1 98.2(2) 2_477 2_567
O1 K2 Se2 81.3(2) 2_477 1_556
O1 K2 Se3 63.2(2) 2_477 2_577
O1 K2 Se3 117.4(2) 2_477 .
O1 K2 K1 106.5(2) 2_477 2_577
O1 K2 K2 89.7(2) 2_477 2_577
O1 K2 K3 102.7(2) 2_477 .
O1 K2 K3 44.6(2) 2_477 2_467
K1 K2 K2 71.59(10) 2_577 2_577
K1 K2 K3 148.22(11) 2_577 .
K1 K2 K3 137.34(11) 2_577 2_467
K3 K2 K2 96.35(11) . 2_577
K3 K2 K2 125.76(13) 2_467 2_577
K3 K2 K3 73.74(9) 2_467 .
Tl1 K3 Tl1 139.98(8) 1_455 .
Tl1 K3 K1 131.31(9) 1_455 1_545
Se1 K3 Tl1 78.08(7) 2_567 .
Se1 K3 Tl1 123.38(9) 1_455 .
Se1 K3 Tl1 124.18(9) 2_567 1_455
Se1 K3 Tl1 40.11(5) 1_455 1_455
Se1 K3 Se1 88.12(9) 1_455 2_567
Se1 K3 Se2 75.04(7) 1_455 1_455
Se1 K3 Se2 160.30(12) 1_455 2_566
Se1 K3 Se2 162.99(11) 2_567 1_455
Se1 K3 Se2 77.96(8) 2_567 2_566
Se1 K3 Se3 125.82(9) 2_567 2_466
Se1 K3 Se3 91.79(9) 1_455 .
Se1 K3 Se3 124.59(10) 1_455 2_466
Se1 K3 K1 123.25(10) 1_455 1_545
Se1 K3 K1 50.95(7) 2_567 1_545
Se1 K3 K2 53.82(7) 1_455 2_467
Se1 K3 K2 76.32(8) 2_567 2_467
Se1 K3 K3 128.85(14) 1_455 2_466
Se1 K3 K3 138.87(15) 2_567 2_466
Se2 K3 Tl1 109.03(8) 1_455 .
Se2 K3 Tl1 157.47(10) 2_566 1_455
Se2 K3 Tl1 40.31(4) 2_566 .
Se2 K3 Tl1 41.11(4) 1_455 1_455
Se2 K3 Se2 117.69(9) 2_566 1_455
Se2 K3 Se3 75.10(7) 2_566 2_466
Se2 K3 Se3 67.90(6) 1_455 2_466
Se2 K3 K1 142.09(10) 1_455 1_545
Se2 K3 K1 56.89(7) 2_566 1_545
Se2 K3 K2 95.11(9) 1_455 2_467
Se2 K3 K2 133.47(10) 2_566 2_467
Se2 K3 K3 56.20(9) 1_455 2_466
Se2 K3 K3 61.49(9) 2_566 2_466
Se3 K3 Tl1 101.43(8) . 1_455
Se3 K3 Tl1 38.87(4) . .
Se3 K3 Tl1 86.74(7) 2_466 1_455
Se3 K3 Tl1 107.16(8) 2_466 .
Se3 K3 Se1 98.62(9) . 2_567
Se3 K3 Se2 79.85(7) . 1_455
Se3 K3 Se2 76.82(7) . 2_566
Se3 K3 Se3 119.19(9) . 2_466
Se3 K3 K1 126.98(10) . 1_545
Se3 K3 K1 74.99(7) 2_466 1_545
Se3 K3 K2 145.00(11) . 2_467
Se3 K3 K2 89.67(8) 2_466 2_467
Se3 K3 K3 67.12(9) . 2_466
O1 K3 Tl1 91.0(2) 1_545 1_455
O1 K3 Tl1 128.1(2) 1_545 .
O1 K3 Se1 101.2(3) 1_545 1_455
O1 K3 Se1 78.3(2) 1_545 2_567
O1 K3 Se2 107.0(2) 1_545 1_455
O1 K3 Se2 89.7(2) 1_545 2_566
O1 K3 Se3 55.7(2) 1_545 2_466
O1 K3 Se3 166.5(3) 1_545 .
O1 K3 K1 41.6(2) 1_545 1_545
O1 K3 K2 47.4(2) 1_545 2_467
O1 K3 K3 106.5(3) 1_545 2_466
K1 K3 Tl1 88.71(8) 1_545 .
K2 K3 Tl1 154.31(10) 2_467 .
K2 K3 Tl1 58.00(6) 2_467 1_455
K2 K3 K1 76.83(8) 2_467 1_545
K3 K3 Tl1 66.92(9) 2_466 .
K3 K3 Tl1 96.84(12) 2_466 1_455
K3 K3 Se3 52.08(9) 2_466 2_466
K3 K3 K1 105.68(13) 2_466 1_545
K3 K3 K2 137.23(15) 2_466 2_467

loop_
_geom_bond_atom_site_label_1
_geom_bond_atom_site_label_2
_geom_bond_distance
_geom_bond_site_symmetry_2
Tl1 Tl1 3.6078(11) 2_566
Tl1 Se1 2.5918(15) .
Tl1 Se2 2.7132(15) .
Tl1 Se2 2.6876(15) 2_566
Tl1 Se3 2.5905(15) .
Tl1 K1 3.727(3) 1_655
Tl1 K2 3.770(3) .
Tl1 K2 3.850(3) 2_567
Tl1 K3 4.122(3) .
Tl1 K3 4.328(3) 2_466
Tl1 K3 4.002(3) 1_655
Se1 K1 3.303(4) 2_577
Se1 K1 3.414(3) 1_655
Se1 K2 3.332(3) 2_567
Se1 K2 3.456(4) .
Se1 K3 3.325(4) 1_655
Se1 K3 3.431(4) 2_567
Se2 Tl1 2.6876(15) 2_566
Se2 K1 3.345(4) 1_655
Se2 K1 3.658(3) 2_576
Se2 K2 3.346(4) 1_554
Se2 K3 3.475(4) 2_566
Se2 K3 3.675(4) 1_655
Se3 K1 3.223(4) .
Se3 K2 3.444(4) 2_577
Se3 K2 3.314(4) .
Se3 K3 3.346(3) .
Se3 K3 3.908(4) 2_466
O1 K1 2.746(11) .
O1 K2 2.901(12) 2_477
O1 K3 2.766(11) 1_565
K1 Tl1 3.727(3) 1_455
K1 Se1 3.303(4) 2_577
K1 Se1 3.414(3) 1_455
K1 Se2 3.345(4) 1_455
K1 Se2 3.658(3) 2_576
K1 K1 4.309(6) 2_476
K1 K1 4.190(6) 2_477
K1 K2 3.857(5) 2_577
K1 K3 4.113(4) 1_565
K1 K3 4.254(4) .
K2 Tl1 3.850(3) 2_567
K2 Se1 3.332(3) 2_567
K2 Se2 3.346(4) 1_556
K2 Se3 3.444(4) 2_577
K2 O1 2.901(12) 2_477
K2 K1 3.857(5) 2_577
K2 K2 4.472(6) 2_577
K2 K3 4.151(5) .
K2 K3 3.937(4) 2_467
K3 Tl1 4.002(3) 1_455
K3 Se1 3.325(4) 1_455
K3 Se1 3.431(4) 2_567
K3 Se2 3.675(4) 1_455
K3 Se2 3.475(4) 2_566
K3 Se3 3.908(4) 2_466
K3 O1 2.766(11) 1_545
K3 K1 4.113(4) 1_545
K3 K2 3.937(4) 2_467
K3 K3 3.703(6) 2_466
